data_7239283
loop_
_publ_author_name
'Chen, Yanmei'
'Gao, Qian'
'Liu, Yonglu'
'Cao, Yanyuan'
'Gao, Dandan'
'Liu, Jinna'
'Zhao, Jingjing'
'Li, Yahong'
'Liu, Wei'
'Li, Wu'

_publ_section_title
;
 Synthesis, crystal structures and luminescent properties of CdIIand
 ZnIIcomplexes assembled by 4-aminophenylhydroxamic acid
;
_journal_issue 1
_journal_name_full 'RSC Adv.'
_journal_page_first 147
_journal_paper_doi 10.1039/C3RA44489A
_journal_volume 4
_journal_year 2014
_chemical_formula_moiety 'C14 H14 Cd N4 O4 '
_chemical_formula_sum 'C14 H14 Cd N4 O4'
_chemical_formula_weight 414.70
_space_group_IT_number 45
_space_group_name_Hall 'I 2 -2c'
_space_group_name_H-M_alt 'I b a 2'
_symmetry_cell_setting orthorhombic
_symmetry_space_group_name_Hall 'I 2 -2c'
_symmetry_space_group_name_H-M 'I b a 2'
_atom_sites_solution_hydrogens geom
_atom_sites_solution_primary direct
_atom_sites_solution_secondary difmap
_audit_creation_method SHELXL-97
_cell_angle_alpha 90.00
_cell_angle_beta 90.00
_cell_angle_gamma 90.00
_cell_formula_units_Z 4
_cell_length_a 12.121(2)
_cell_length_b 17.543(4)
_cell_length_c 6.9785(14)
_cell_measurement_temperature 223(2)
_cell_volume 1483.9(5)
_computing_structure_refinement 'SHELXL-97 (Sheldrick, 1997)'
_computing_structure_solution 'SHELXS-97 (Sheldrick, 1990)'
_diffrn_ambient_temperature 223(2)
_diffrn_measured_fraction_theta_full 1.000
_diffrn_measured_fraction_theta_max 1.000
_diffrn_radiation_monochromator graphite
_diffrn_radiation_source 'fine-focus sealed tube'
_diffrn_radiation_type MoK\a
_diffrn_radiation_wavelength 0.71073
_diffrn_reflns_av_R_equivalents 0.0243
_diffrn_reflns_av_sigmaI/netI 0.0290
_diffrn_reflns_limit_h_max 14
_diffrn_reflns_limit_h_min -12
_diffrn_reflns_limit_k_max 20
_diffrn_reflns_limit_k_min -12
_diffrn_reflns_limit_l_max 8
_diffrn_reflns_limit_l_min -8
_diffrn_reflns_number 3194
_diffrn_reflns_theta_full 24.99
_diffrn_reflns_theta_max 24.99
_diffrn_reflns_theta_min 2.04
_exptl_absorpt_coefficient_mu 1.498
_exptl_absorpt_correction_T_max 0.7742
_exptl_absorpt_correction_T_min 0.7058
_exptl_absorpt_correction_type multi-scan
_exptl_crystal_density_diffrn 1.856
_exptl_crystal_density_method 'not measured'
_exptl_crystal_F_000 824
_exptl_crystal_size_max 0.25
_exptl_crystal_size_mid 0.24
_exptl_crystal_size_min 0.18
_refine_diff_density_max 0.217
_refine_diff_density_min -0.229
_refine_diff_density_rms 0.048
_refine_ls_abs_structure_details 'Flack H D (1983), Acta Cryst. A39, 876-881'
_refine_ls_abs_structure_Flack -0.02(7)
_refine_ls_extinction_method none
_refine_ls_goodness_of_fit_ref 1.034
_refine_ls_hydrogen_treatment constr
_refine_ls_matrix_type full
_refine_ls_number_parameters 105
_refine_ls_number_reflns 1291
_refine_ls_number_restraints 1
_refine_ls_restrained_S_all 1.034
_refine_ls_R_factor_all 0.0233
_refine_ls_R_factor_gt 0.0190
_refine_ls_shift/su_max 0.002
_refine_ls_shift/su_mean 0.000
_refine_ls_structure_factor_coef Fsqd
_refine_ls_weighting_details 'calc w=1/[\s^2^(Fo^2^)+(0.0158P)^2^+1.3976P] where P=(Fo^2^+2Fc^2^)/3'
_refine_ls_weighting_scheme calc
_refine_ls_wR_factor_gt 0.0455
_refine_ls_wR_factor_ref 0.0488
_reflns_number_gt 1130
_reflns_number_total 1291
_reflns_threshold_expression >2sigma(I)
_cod_data_source_file c3ra44489a.txt
_cod_data_source_block t
_cod_depositor_comments
;
The following automatic conversions were performed:

data item '_symmetry_cell_setting' value 'Orthorhombic' was changed
to 'orthorhombic' in accordance with the
/home/saulius/struct/COD-crude-data/automatic-downloads/DataCite-retrospective/RSC/depositions/lib/dictionaries/cif_core.dic
dictionary named 'cif_core.dic' version 2.4.2 last updated on
2011-04-26.

Automatic conversion script
Id: cif_fix_values 6909 2019-04-08 15:41:33Z antanas 
;
_cod_original_sg_symbol_Hall 'I 2 -2c '
_cod_database_code 7239283

loop_
_symmetry_equiv_pos_as_xyz
'x, y, z'
'-x, -y, z'
'-x, y, z+1/2'
'x, -y, z+1/2'
'x+1/2, y+1/2, z+1/2'
'-x+1/2, -y+1/2, z+1/2'
'-x+1/2, y+1/2, z+1'
'x+1/2, -y+1/2, z+1'

loop_
_atom_site_label
_atom_site_type_symbol
_atom_site_fract_x
_atom_site_fract_y
_atom_site_fract_z
_atom_site_U_iso_or_equiv
_atom_site_adp_type
_atom_site_occupancy
_atom_site_symmetry_multiplicity
_atom_site_calc_flag
_atom_site_refinement_flags
Cd1 Cd -0.5000 0.5000 -0.0899(2) 0.03334(10) Uani 1 2 d S
O1 O -0.37945(16) 0.52849(11) -0.3378(5) 0.0355(4) Uani 1 1 d .
O3 O -0.4759(2) 0.37448(13) -0.0824(10) 0.0555(7) Uani 1 1 d .
N1 N -0.35142(19) 0.60492(14) -0.3494(6) 0.0357(6) Uani 1 1 d .
H1 H -0.2980 0.6226 -0.2791 0.043 Uiso 1 1 d R
N3 N -0.3321(3) 0.96917(19) -0.4647(6) 0.0681(11) Uani 1 1 d .
H3A H -0.2748 0.9887 -0.4078 0.082 Uiso 1 1 d R
H3B H -0.3806 0.9989 -0.5180 0.082 Uiso 1 1 d R
C1 C -0.4049(3) 0.65092(19) -0.4662(5) 0.0351(8) Uani 1 1 d .
C2 C -0.3794(3) 0.73298(18) -0.4642(5) 0.0334(7) Uani 1 1 d .
C3 C -0.4546(3) 0.7819(2) -0.5521(6) 0.0439(10) Uani 1 1 d .
H3 H -0.5180 0.7613 -0.6100 0.053 Uiso 1 1 calc R
C4 C -0.4384(3) 0.8590(2) -0.5562(6) 0.0504(11) Uani 1 1 d .
H4 H -0.4903 0.8905 -0.6175 0.061 Uiso 1 1 calc R
C5 C -0.3459(3) 0.8912(2) -0.4705(6) 0.0426(9) Uani 1 1 d .
C6 C -0.2692(3) 0.8428(2) -0.3861(5) 0.0418(9) Uani 1 1 d .
H6 H -0.2051 0.8633 -0.3304 0.050 Uiso 1 1 calc R
C7 C -0.2856(3) 0.7650(2) -0.3829(5) 0.0394(9) Uani 1 1 d .
H7 H -0.2327 0.7333 -0.3251 0.047 Uiso 1 1 calc R

loop_
_atom_site_aniso_label
_atom_site_aniso_U_11
_atom_site_aniso_U_22
_atom_site_aniso_U_33
_atom_site_aniso_U_23
_atom_site_aniso_U_13
_atom_site_aniso_U_12
Cd1 0.05144(18) 0.02312(15) 0.02546(15) 0.000 0.000 0.00324(16)
O1 0.0488(11) 0.0235(9) 0.0342(10) 0.0037(19) 0.0021(16) 0.0014(9)
O3 0.076(2) 0.0279(11) 0.0630(17) -0.002(2) -0.027(3) 0.0079(12)
N1 0.0408(13) 0.0302(13) 0.0360(15) -0.0020(18) -0.0046(18) -0.0026(11)
N3 0.066(2) 0.0279(17) 0.110(3) -0.002(2) -0.026(2) -0.0078(17)
C1 0.043(2) 0.0327(18) 0.0293(19) -0.0022(15) -0.0005(16) 0.0005(16)
C2 0.0426(18) 0.0287(17) 0.0291(17) -0.0010(15) -0.0014(15) -0.0021(15)
C3 0.0446(18) 0.0328(18) 0.054(3) -0.0035(18) -0.0134(18) -0.0053(16)
C4 0.050(2) 0.0322(18) 0.069(3) 0.000(2) -0.022(2) 0.0010(16)
C5 0.048(2) 0.0301(18) 0.050(2) -0.0007(18) -0.0035(18) -0.0090(17)
C6 0.0420(18) 0.0364(18) 0.047(3) -0.0033(16) -0.0071(16) -0.0102(15)
C7 0.0406(17) 0.040(2) 0.038(2) 0.0039(16) -0.0073(15) 0.0006(15)

loop_
_atom_type_symbol
_atom_type_description
_atom_type_scat_dispersion_real
_atom_type_scat_dispersion_imag
_atom_type_scat_source
C C 0.0033 0.0016 'International Tables Vol C Tables 4.2.6.8 and 6.1.1.4'
H H 0.0000 0.0000 'International Tables Vol C Tables 4.2.6.8 and 6.1.1.4'
Cd Cd -0.8075 1.2024 'International Tables Vol C Tables 4.2.6.8 and 6.1.1.4'
N N 0.0061 0.0033 'International Tables Vol C Tables 4.2.6.8 and 6.1.1.4'
O O 0.0106 0.0060 'International Tables Vol C Tables 4.2.6.8 and 6.1.1.4'

loop_
_geom_angle_atom_site_label_1
_geom_angle_atom_site_label_2
_geom_angle_atom_site_label_3
_geom_angle
_geom_angle_site_symmetry_1
_geom_angle_site_symmetry_3
O3 Cd1 O3 177.3(4) . 2_465
O3 Cd1 O1 98.54(19) . .
O3 Cd1 O1 83.50(13) 2_465 .
O3 Cd1 O1 83.49(13) . 2_465
O3 Cd1 O1 98.54(19) 2_465 2_465
O1 Cd1 O1 83.50(15) . 2_465
O3 Cd1 O1 71.86(14) . 4_565
O3 Cd1 O1 106.01(19) 2_465 4_565
O1 Cd1 O1 102.32(8) . 4_565
O1 Cd1 O1 155.22(9) 2_465 4_565
O3 Cd1 O1 106.02(19) . 3_455
O3 Cd1 O1 71.86(14) 2_465 3_455
O1 Cd1 O1 155.22(9) . 3_455
O1 Cd1 O1 102.32(8) 2_465 3_455
O1 Cd1 O1 82.56(15) 4_565 3_455
O3 Cd1 Cd1 88.65(19) . 3_455
O3 Cd1 Cd1 88.65(19) 2_465 3_455
O1 Cd1 Cd1 138.25(8) . 3_455
O1 Cd1 Cd1 138.25(8) 2_465 3_455
O1 Cd1 Cd1 41.28(7) 4_565 3_455
O1 Cd1 Cd1 41.28(7) 3_455 3_455
O3 Cd1 Cd1 91.35(19) . 3_454
O3 Cd1 Cd1 91.35(19) 2_465 3_454
O1 Cd1 Cd1 41.75(8) . 3_454
O1 Cd1 Cd1 41.75(8) 2_465 3_454
O1 Cd1 Cd1 138.72(7) 4_565 3_454
O1 Cd1 Cd1 138.72(7) 3_455 3_454
Cd1 Cd1 Cd1 180.0 3_455 3_454
N1 O1 Cd1 114.0(2) . .
N1 O1 Cd1 108.4(2) . 3_454
Cd1 O1 Cd1 96.97(7) . 3_454
C1 O3 Cd1 117.0(3) 4_565 .
C1 N1 O1 120.6(3) . .
C1 N1 H1 119.8 . .
O1 N1 H1 119.7 . .
C5 N3 H3A 120.1 . .
C5 N3 H3B 120.0 . .
H3A N3 H3B 119.9 . .
O3 C1 N1 121.1(3) 4_564 .
O3 C1 C2 119.6(3) 4_564 .
N1 C1 C2 119.3(3) . .
C3 C2 C7 117.7(3) . .
C3 C2 C1 117.4(3) . .
C7 C2 C1 124.8(3) . .
C4 C3 C2 121.7(3) . .
C4 C3 H3 119.2 . .
C2 C3 H3 119.2 . .
C3 C4 C5 120.5(3) . .
C3 C4 H4 119.7 . .
C5 C4 H4 119.7 . .
N3 C5 C6 120.8(3) . .
N3 C5 C4 120.9(3) . .
C6 C5 C4 118.2(3) . .
C7 C6 C5 121.0(3) . .
C7 C6 H6 119.5 . .
C5 C6 H6 119.5 . .
C6 C7 C2 120.8(3) . .
C6 C7 H7 119.6 . .
C2 C7 H7 119.6 . .

loop_
_geom_bond_atom_site_label_1
_geom_bond_atom_site_label_2
_geom_bond_distance
_geom_bond_site_symmetry_2
Cd1 O3 2.222(2) .
Cd1 O3 2.222(2) 2_465
Cd1 O1 2.319(3) .
Cd1 O1 2.319(3) 2_465
Cd1 O1 2.341(3) 4_565
Cd1 O1 2.341(3) 3_455
Cd1 Cd1 3.4892(7) 3_455
Cd1 Cd1 3.4893(7) 3_454
O1 N1 1.385(3) .
O1 Cd1 2.341(3) 3_454
O3 C1 1.264(6) 4_565
N1 C1 1.317(4) .
N1 H1 0.8702 .
N3 C5 1.378(5) .
N3 H3A 0.8701 .
N3 H3B 0.8699 .
C1 O3 1.264(6) 4_564
C1 C2 1.472(4) .
C2 C3 1.394(5) .
C2 C7 1.390(5) .
C3 C4 1.368(5) .
C3 H3 0.9400 .
C4 C5 1.391(5) .
C4 H4 0.9400 .
C5 C6 1.391(5) .
C6 C7 1.378(5) .
C6 H6 0.9400 .
C7 H7 0.9400 .

loop_
_geom_torsion_atom_site_label_1
_geom_torsion_atom_site_label_2
_geom_torsion_atom_site_label_3
_geom_torsion_atom_site_label_4
_geom_torsion
_geom_torsion_site_symmetry_1
_geom_torsion_site_symmetry_4
O3 Cd1 O1 N1 -163.9(2) . .
O3 Cd1 O1 N1 14.3(3) 2_465 .
O1 Cd1 O1 N1 113.7(2) 2_465 .
O1 Cd1 O1 N1 -90.69(18) 4_565 .
O1 Cd1 O1 N1 8.3(4) 3_455 .
Cd1 Cd1 O1 N1 -66.3(2) 3_455 .
Cd1 Cd1 O1 N1 113.7(2) 3_454 .
O3 Cd1 O1 Cd1 82.39(12) . 3_454
O3 Cd1 O1 Cd1 -99.40(18) 2_465 3_454
O1 Cd1 O1 Cd1 0.0 2_465 3_454
O1 Cd1 O1 Cd1 155.57(9) 4_565 3_454
O1 Cd1 O1 Cd1 -105.4(3) 3_455 3_454
Cd1 Cd1 O1 Cd1 180.0 3_455 3_454
O3 Cd1 O3 C1 -44.9(5) 2_465 4_565
O1 Cd1 O3 C1 93.8(5) . 4_565
O1 Cd1 O3 C1 176.2(5) 2_465 4_565
O1 Cd1 O3 C1 -6.5(4) 4_565 4_565
O1 Cd1 O3 C1 -82.8(4) 3_455 4_565
Cd1 Cd1 O3 C1 -44.9(5) 3_455 4_565
Cd1 Cd1 O3 C1 135.1(5) 3_454 4_565
Cd1 O1 N1 C1 -95.6(4) . .
Cd1 O1 N1 C1 11.1(4) 3_454 .
O1 N1 C1 O3 -6.4(6) . 4_564
O1 N1 C1 C2 175.1(3) . .
O3 C1 C2 C3 17.0(6) 4_564 .
N1 C1 C2 C3 -164.4(3) . .
O3 C1 C2 C7 -162.3(4) 4_564 .
N1 C1 C2 C7 16.2(5) . .
C7 C2 C3 C4 -1.1(6) . .
C1 C2 C3 C4 179.5(4) . .
C2 C3 C4 C5 -0.5(7) . .
C3 C4 C5 N3 -176.4(4) . .
C3 C4 C5 C6 1.9(6) . .
N3 C5 C6 C7 176.6(4) . .
C4 C5 C6 C7 -1.7(6) . .
C5 C6 C7 C2 0.0(5) . .
C3 C2 C7 C6 1.4(5) . .
C1 C2 C7 C6 -179.3(3) . .
